data_1574917
loop_
_publ_author_name
'Hu, Wenbo'
'Li, Heng'
'Yuan, Bingxin'

_publ_section_title
;
 Perfluoroarene-arene interaction cocrystal of perfluorocarbazoles toward
 IEF-enhanced photocatalysis.
;
_journal_issue 30
_journal_name_full 'Chemical science'
_journal_page_first 13794
_journal_page_last 13806
_journal_paper_doi 10.1039/d5sc02837j
_journal_volume 16
_journal_year 2025
_chemical_formula_moiety 'C18 F13 N'
_chemical_formula_sum 'C18 F13 N'
_chemical_formula_weight 477.19
_space_group_crystal_system monoclinic
_space_group_IT_number 15
_space_group_name_Hall '-C 2yc'
_space_group_name_H-M_alt 'C 1 2/c 1'
_atom_sites_solution_primary iterative
_audit_creation_date 2024-01-05
_audit_creation_method
;
Olex2 1.2
(compiled 2018.05.29 svn.r3508 for OlexSys, GUI svn.r5506)
;
_audit_update_record
;
2025-02-21 deposited with the CCDC.	2025-06-20 downloaded from the CCDC.
;
_cell_angle_alpha 90
_cell_angle_beta 115.441(8)
_cell_angle_gamma 90
_cell_formula_units_Z 4
_cell_length_a 15.6247(10)
_cell_length_b 13.0336(6)
_cell_length_c 8.6155(6)
_cell_measurement_reflns_used 1384
_cell_measurement_temperature 293(2)
_cell_measurement_theta_max 69.8680
_cell_measurement_theta_min 4.6020
_cell_volume 1584.4(2)
_computing_cell_refinement 'CrysAlisPro 1.171.42.81a (Rigaku OD, 2023)'
_computing_data_collection 'CrysAlisPro 1.171.42.81a (Rigaku OD, 2023)'
_computing_data_reduction 'CrysAlisPro 1.171.42.81a (Rigaku OD, 2023)'
_computing_molecular_graphics 'Olex2 (Dolomanov et al., 2009)'
_computing_publication_material 'Olex2 (Dolomanov et al., 2009)'
_computing_structure_refinement 'ShelXL (Sheldrick, 2015)'
_computing_structure_solution
;
Superflip (Palatinus & Chapuis, 2007;Palatinus & van der Lee, 2008;
Palatinus et al., 2012)
;
_diffrn_ambient_temperature 293(2)
_diffrn_detector 'CCD plate'
_diffrn_detector_area_resol_mean 16.2312
_diffrn_detector_type Eos
_diffrn_measured_fraction_theta_full 0.998
_diffrn_measured_fraction_theta_max 0.998
_diffrn_measurement_details
;
List of Runs (angles in degrees, time in seconds):

  # Type    Start    End  Width  t~exp~   \w     \q     \k     \f   Frames
#--------------------------------------------------------------------------
  1  \w   -106.00   4.00   1.00    1.00    --  -33.50 -19.00 -90.00  110
  2  \w    -52.00  35.00   1.00    1.00    --  -33.50  57.00  90.00   87
  3  \w    -98.00 -52.00   1.00    1.00    --  -33.50 -57.00 150.00   46
  4  \w     -8.00  38.00   1.00    1.00    --  -33.50  19.00-120.00   46
  5  \w      3.00  53.00   1.00    1.00    --   36.47 -99.00 -90.00   50
  6  \w     61.00 106.00   1.00    1.00    --   36.47 178.00 -90.00   45
  7  \w    103.00 129.00   1.00    3.00    --  108.00  77.00 -90.00   26
  8  \w    106.00 170.00   1.00    3.00    --  108.00 111.00 -30.00   64
  9  \w    104.00 169.00   1.00    3.00    --  108.00 111.00 120.00   65
 10  \w    103.00 176.00   1.00    3.00    --  108.00  77.00 -60.00   73
 11  \w    107.00 147.00   1.00    3.00    --  108.00 111.00  30.00   40
 12  \w     69.00 107.00   1.00    3.00    --  108.00 -94.00   0.00   38
 13  \w    147.00 173.00   1.00    3.00    --  108.00  77.00 -90.00   26
 14  \w     53.00  99.00   1.00    3.00    --  108.00 -94.00-120.00   46
 15  \w    119.00 149.00   1.00    3.00    --  108.00 -15.00 -30.00   30
 16  \w     44.00 114.00   1.00    3.00    --  108.00 -15.00 -30.00   70
;
_diffrn_measurement_device 'four-circle diffractometer'
_diffrn_measurement_device_type 'Xcalibur, Eos, Gemini'
_diffrn_measurement_method '\w scans'
_diffrn_orient_matrix_type 'CrysAlisPro convention (1999,Acta A55,543-557)'
_diffrn_orient_matrix_UB_11 -0.0410981421
_diffrn_orient_matrix_UB_12 0.0818655332
_diffrn_orient_matrix_UB_13 0.0780372022
_diffrn_orient_matrix_UB_21 0.1010220398
_diffrn_orient_matrix_UB_22 0.0296268120
_diffrn_orient_matrix_UB_23 0.1295749233
_diffrn_orient_matrix_UB_31 0.0046354736
_diffrn_orient_matrix_UB_32 0.0799789234
_diffrn_orient_matrix_UB_33 -0.1278276469
_diffrn_radiation_monochromator graphite
_diffrn_radiation_probe x-ray
_diffrn_radiation_type CuK\a
_diffrn_radiation_wavelength 1.54184
_diffrn_reflns_av_R_equivalents 0.0308
_diffrn_reflns_av_unetI/netI 0.0354
_diffrn_reflns_Laue_measured_fraction_full 0.998
_diffrn_reflns_Laue_measured_fraction_max 0.998
_diffrn_reflns_limit_h_max 18
_diffrn_reflns_limit_h_min -16
_diffrn_reflns_limit_k_max 15
_diffrn_reflns_limit_k_min -12
_diffrn_reflns_limit_l_max 7
_diffrn_reflns_limit_l_min -10
_diffrn_reflns_number 2828
_diffrn_reflns_point_group_measured_fraction_full 0.998
_diffrn_reflns_point_group_measured_fraction_max 0.998
_diffrn_reflns_theta_full 67.017
_diffrn_reflns_theta_max 67.017
_diffrn_reflns_theta_min 4.619
_diffrn_source 'fine-focus sealed X-ray tube'
_diffrn_source_type 'Enhance (Cu) X-ray Source'
_exptl_absorpt_coefficient_mu 2.087
_exptl_absorpt_correction_T_max 1.00000
_exptl_absorpt_correction_T_min 0.85955
_exptl_absorpt_correction_type multi-scan
_exptl_absorpt_process_details
;
CrysAlisPro 1.171.42.81a (Rigaku Oxford Diffraction, 2023)
Empirical absorption correction using spherical harmonics,
implemented in SCALE3 ABSPACK scaling algorithm.
;
_exptl_crystal_colour 'clear colourless'
_exptl_crystal_colour_lustre clear
_exptl_crystal_colour_primary colourless
_exptl_crystal_density_diffrn 2.001
_exptl_crystal_description block
_exptl_crystal_F_000 928
_exptl_crystal_size_max 0.17
_exptl_crystal_size_mid 0.13
_exptl_crystal_size_min 0.1
_refine_diff_density_max 0.138
_refine_diff_density_min -0.192
_refine_diff_density_rms 0.043
_refine_ls_extinction_method none
_refine_ls_goodness_of_fit_ref 1.039
_refine_ls_hydrogen_treatment undef
_refine_ls_matrix_type full
_refine_ls_number_parameters 147
_refine_ls_number_reflns 1412
_refine_ls_number_restraints 0
_refine_ls_restrained_S_all 1.039
_refine_ls_R_factor_all 0.0549
_refine_ls_R_factor_gt 0.0429
_refine_ls_shift/su_max 0.000
_refine_ls_shift/su_mean 0.000
_refine_ls_structure_factor_coef Fsqd
_refine_ls_weighting_details 'w=1/[\s^2^(Fo^2^)+(0.0730P)^2^] where P=(Fo^2^+2Fc^2^)/3'
_refine_ls_weighting_scheme calc
_refine_ls_wR_factor_gt 0.1174
_refine_ls_wR_factor_ref 0.1337
_reflns_Friedel_coverage 0.000
_reflns_number_gt 1067
_reflns_number_total 1412
_reflns_threshold_expression 'I > 2\s(I)'
_cod_data_source_file d5sc02837j2.cif
_cod_data_source_block 20240108_auto
_cod_depositor_comments 'Adding full bibliography for 1574914--1574918.cif.'
_cod_database_code 1574917
_shelx_shelxl_version_number 2014/7
_chemical_oxdiff_formula C18H12NF8
_shelx_space_group_comment
;
The symmetry employed for this shelxl refinement is uniquely defined
by the following loop, which should always be used as a source of
symmetry information in preference to the above space-group names.
They are only intended as comments.
;
_shelx_estimated_absorpt_t_max 0.818
_shelx_estimated_absorpt_t_min 0.718
_reflns_odcompleteness_completeness 99.80
_reflns_odcompleteness_iscentric 1
_reflns_odcompleteness_theta 66.97
_olex2_refinement_description
;
;
_olex2_submission_special_instructions 'No special instructions were received'
_oxdiff_exptl_absorpt_empirical_details
;
Empirical correction (ABSPACK) includes:
- Absorption correction using spherical harmonics
- Frame scaling
;
_oxdiff_exptl_absorpt_empirical_full_max 1.252
_oxdiff_exptl_absorpt_empirical_full_min 0.760

loop_
_space_group_symop_operation_xyz
'x, y, z'
'-x, y, -z+1/2'
'x+1/2, y+1/2, z'
'-x+1/2, y+1/2, -z+1/2'
'-x, -y, -z'
'x, -y, z-1/2'
'-x+1/2, -y+1/2, -z'
'x+1/2, -y+1/2, z-1/2'

loop_
_atom_site_label
_atom_site_type_symbol
_atom_site_fract_x
_atom_site_fract_y
_atom_site_fract_z
_atom_site_U_iso_or_equiv
_atom_site_adp_type
_atom_site_occupancy
_atom_site_site_symmetry_order
_atom_site_calc_flag
_atom_site_refinement_flags_posn
_atom_site_refinement_flags_adp
_atom_site_refinement_flags_occupancy
_atom_site_disorder_assembly
_atom_site_disorder_group
F1 F 0.5000 1.12336(16) 0.2500 0.0972(8) Uani 1 2 d S T P . .
F2 F 0.62651(12) 1.01924(13) 0.5270(2) 0.0873(5) Uani 1 1 d . . . . .
F3 F 0.62889(11) 0.81269(13) 0.52286(19) 0.0836(5) Uani 1 1 d . . . . .
F4 F 0.42334(14) 0.35910(12) 0.2893(2) 0.0982(6) Uani 1 1 d . . . . .
F5 F 0.28175(14) 0.41397(15) 0.3742(2) 0.1047(7) Uani 1 1 d . . . . .
F6 F 0.24398(12) 0.61236(16) 0.3988(2) 0.1014(6) Uani 1 1 d . . . . .
F7 F 0.34642(11) 0.76329(13) 0.3440(2) 0.0894(5) Uani 1 1 d . . . . .
N1 N 0.5000 0.7006(2) 0.2500 0.0594(6) Uani 1 2 d S T P . .
C1 C 0.5000 1.0220(2) 0.2500 0.0649(8) Uani 1 2 d S T P . .
C2 C 0.56505(16) 0.96853(18) 0.3902(3) 0.0615(6) Uani 1 1 d . . . . .
C3 C 0.56490(15) 0.86335(18) 0.3883(3) 0.0589(5) Uani 1 1 d . . . . .
C4 C 0.5000 0.8088(2) 0.2500 0.0554(7) Uani 1 2 d S T P . .
C5 C 0.43815(15) 0.63732(17) 0.2839(2) 0.0573(5) Uani 1 1 d . . . . .
C6 C 0.46001(16) 0.53422(18) 0.2706(3) 0.0608(5) Uani 1 1 d . . . . .
C7 C 0.40522(19) 0.4584(2) 0.3000(3) 0.0720(7) Uani 1 1 d . . . . .
C8 C 0.3335(2) 0.4861(2) 0.3428(3) 0.0770(8) Uani 1 1 d . . . . .
C9 C 0.31376(18) 0.5883(2) 0.3562(3) 0.0736(7) Uani 1 1 d . . . . .
C10 C 0.36596(17) 0.6652(2) 0.3278(3) 0.0662(6) Uani 1 1 d . . . . .

loop_
_atom_site_aniso_label
_atom_site_aniso_U_11
_atom_site_aniso_U_22
_atom_site_aniso_U_33
_atom_site_aniso_U_23
_atom_site_aniso_U_13
_atom_site_aniso_U_12
F1 0.1211(19) 0.0481(11) 0.142(2) 0.000 0.0752(17) 0.000
F2 0.0933(10) 0.0788(11) 0.0921(11) -0.0279(8) 0.0420(9) -0.0319(8)
F3 0.0808(10) 0.0788(11) 0.0698(9) 0.0091(7) 0.0120(7) -0.0040(7)
F4 0.1228(14) 0.0539(9) 0.0933(11) 0.0062(8) 0.0232(10) -0.0149(9)
F5 0.1035(13) 0.0991(14) 0.0958(11) 0.0191(9) 0.0278(10) -0.0417(10)
F6 0.0812(10) 0.1300(16) 0.1031(11) 0.0154(12) 0.0491(9) -0.0149(11)
F7 0.0915(11) 0.0719(10) 0.1256(13) 0.0060(9) 0.0665(10) 0.0065(8)
N1 0.0624(14) 0.0462(14) 0.0708(16) 0.000 0.0297(12) 0.000
C1 0.080(2) 0.0481(16) 0.090(2) 0.000 0.0579(19) 0.000
C2 0.0663(12) 0.0560(13) 0.0721(13) -0.0114(11) 0.0391(11) -0.0139(10)
C3 0.0579(11) 0.0613(13) 0.0603(11) 0.0040(10) 0.0281(10) -0.0033(10)
C4 0.0584(15) 0.0493(16) 0.0625(17) 0.000 0.0297(13) 0.000
C5 0.0598(11) 0.0518(12) 0.0518(11) 0.0023(9) 0.0159(9) -0.0053(9)
C6 0.0698(12) 0.0509(12) 0.0448(10) 0.0021(9) 0.0087(9) -0.0047(10)
C7 0.0849(16) 0.0522(13) 0.0530(11) 0.0066(10) 0.0051(11) -0.0138(12)
C8 0.0753(15) 0.0787(18) 0.0587(13) 0.0137(12) 0.0115(11) -0.0247(13)
C9 0.0656(13) 0.0868(19) 0.0595(12) 0.0111(12) 0.0185(10) -0.0147(13)
C10 0.0632(12) 0.0644(15) 0.0664(13) 0.0066(11) 0.0235(10) -0.0034(11)

loop_
_atom_type_symbol
_atom_type_description
_atom_type_scat_dispersion_real
_atom_type_scat_dispersion_imag
_atom_type_scat_source
C C 0.0181 0.0091 'International Tables Vol C Tables 4.2.6.8 and 6.1.1.4'
F F 0.0727 0.0534 'International Tables Vol C Tables 4.2.6.8 and 6.1.1.4'
N N 0.0311 0.0180 'International Tables Vol C Tables 4.2.6.8 and 6.1.1.4'

loop_
_geom_angle_atom_site_label_1
_geom_angle_atom_site_label_2
_geom_angle_atom_site_label_3
_geom_angle
_geom_angle_site_symmetry_1
_geom_angle_site_symmetry_3
_geom_angle_publ_flag
C5 N1 C4 126.27(13) . . ?
C5 N1 C4 126.27(13) 2_655 . ?
C5 N1 C5 107.5(3) 2_655 . ?
F1 C1 C2 120.19(15) . 2_655 ?
F1 C1 C2 120.19(15) . . ?
C2 C1 C2 119.6(3) 2_655 . ?
F2 C2 C1 120.1(2) . . ?
F2 C2 C3 120.2(2) . . ?
C3 C2 C1 119.7(2) . . ?
F3 C3 C2 119.1(2) . . ?
F3 C3 C4 119.5(2) . . ?
C2 C3 C4 121.4(2) . . ?
C3 C4 N1 120.89(14) . . ?
C3 C4 N1 120.89(14) 2_655 . ?
C3 C4 C3 118.2(3) . 2_655 ?
N1 C5 C6 109.5(2) . . ?
C10 C5 N1 128.5(2) . . ?
C10 C5 C6 122.0(2) . . ?
C5 C6 C6 106.73(13) . 2_655 ?
C7 C6 C5 118.2(2) . . ?
C7 C6 C6 135.08(17) . 2_655 ?
F4 C7 C6 120.5(3) . . ?
F4 C7 C8 119.7(2) . . ?
C8 C7 C6 119.8(3) . . ?
F5 C8 C7 120.2(3) . . ?
F5 C8 C9 118.9(3) . . ?
C7 C8 C9 120.9(2) . . ?
F6 C9 C8 119.3(2) . . ?
F6 C9 C10 119.7(3) . . ?
C10 C9 C8 121.0(3) . . ?
F7 C10 C5 122.0(2) . . ?
F7 C10 C9 119.9(2) . . ?
C9 C10 C5 118.1(3) . . ?

loop_
_geom_bond_atom_site_label_1
_geom_bond_atom_site_label_2
_geom_bond_distance
_geom_bond_site_symmetry_2
_geom_bond_publ_flag
F1 C1 1.320(4) . ?
F2 C2 1.332(3) . ?
F3 C3 1.336(3) . ?
F4 C7 1.336(3) . ?
F5 C8 1.340(3) . ?
F6 C9 1.328(4) . ?
F7 C10 1.335(3) . ?
N1 C4 1.411(4) . ?
N1 C5 1.393(3) . ?
N1 C5 1.393(3) 2_655 ?
C1 C2 1.387(3) 2_655 ?
C1 C2 1.387(3) . ?
C2 C3 1.371(3) . ?
C3 C4 1.383(3) . ?
C4 C3 1.383(3) 2_655 ?
C5 C6 1.403(3) . ?
C5 C10 1.383(3) . ?
C6 C6 1.439(5) 2_655 ?
C6 C7 1.400(4) . ?
C7 C8 1.371(4) . ?
C8 C9 1.383(4) . ?
C9 C10 1.380(4) . ?

loop_
_geom_torsion_atom_site_label_1
_geom_torsion_atom_site_label_2
_geom_torsion_atom_site_label_3
_geom_torsion_atom_site_label_4
_geom_torsion
_geom_torsion_site_symmetry_1
_geom_torsion_site_symmetry_2
_geom_torsion_site_symmetry_3
_geom_torsion_site_symmetry_4
_geom_torsion_publ_flag
F1 C1 C2 F2 1.4(2) . . . . ?
F1 C1 C2 C3 -179.48(14) . . . . ?
F2 C2 C3 F3 -2.0(3) . . . . ?
F2 C2 C3 C4 178.06(16) . . . . ?
F3 C3 C4 N1 0.6(2) . . . . ?
F3 C3 C4 C3 -179.4(2) . . . 2_655 ?
F4 C7 C8 F5 0.1(4) . . . . ?
F4 C7 C8 C9 179.4(2) . . . . ?
F5 C8 C9 F6 -0.4(4) . . . . ?
F5 C8 C9 C10 179.0(2) . . . . ?
F6 C9 C10 F7 0.4(4) . . . . ?
F6 C9 C10 C5 179.9(2) . . . . ?
N1 C5 C6 C6 0.9(3) . . . 2_655 ?
N1 C5 C6 C7 -179.85(17) . . . . ?
N1 C5 C10 F7 -0.2(4) . . . . ?
N1 C5 C10 C9 -179.73(18) . . . . ?
C1 C2 C3 F3 178.91(16) . . . . ?
C1 C2 C3 C4 -1.0(3) . . . . ?
C2 C1 C2 F2 -178.6(2) 2_655 . . . ?
C2 C1 C2 C3 0.51(14) 2_655 . . . ?
C2 C3 C4 N1 -179.47(14) . . . . ?
C2 C3 C4 C3 0.53(14) . . . 2_655 ?
C4 N1 C5 C6 179.63(10) . . . . ?
C4 N1 C5 C10 -1.5(3) . . . . ?
C5 N1 C4 C3 101.45(14) . . . . ?
C5 N1 C4 C3 101.46(14) 2_655 . . 2_655 ?
C5 N1 C4 C3 -78.55(14) 2_655 . . . ?
C5 N1 C4 C3 -78.55(14) . . . 2_655 ?
C5 N1 C5 C6 -0.37(10) 2_655 . . . ?
C5 N1 C5 C10 178.5(3) 2_655 . . . ?
C5 C6 C7 F4 -179.86(17) . . . . ?
C5 C6 C7 C8 -0.9(3) . . . . ?
C6 C5 C10 F7 178.5(2) . . . . ?
C6 C5 C10 C9 -1.0(3) . . . . ?
C6 C6 C7 F4 -0.9(5) 2_655 . . . ?
C6 C6 C7 C8 178.0(3) 2_655 . . . ?
C6 C7 C8 F5 -178.8(2) . . . . ?
C6 C7 C8 C9 0.5(4) . . . . ?
C7 C8 C9 F6 -179.7(2) . . . . ?
C7 C8 C9 C10 -0.3(4) . . . . ?
C8 C9 C10 F7 -179.0(2) . . . . ?
C8 C9 C10 C5 0.5(4) . . . . ?
C10 C5 C6 C6 -178.0(2) . . . 2_655 ?
C10 C5 C6 C7 1.2(3) . . . . ?
